data_7238976
loop_
_publ_author_name
'Liu, Gang'
'Liu, Hongliang'
'Pu, Shouzhi'
'Wu, Jie'

_publ_section_title
;
 An unexpected silver triflate-catalyzed reaction of 2-alkynylbenzaldoxime
 in the presence of benzoyl chloride
;
_journal_issue 27
_journal_name_full 'RSC Advances'
_journal_page_first 10666
_journal_paper_doi 10.1039/c3ra40615f
_journal_volume 3
_journal_year 2013
_chemical_formula_sum 'C30 H18 Cl2 N2 O'
_chemical_formula_weight 493.36
_space_group_IT_number 2
_space_group_name_Hall '-P 1'
_space_group_name_H-M_alt 'P -1'
_symmetry_cell_setting triclinic
_symmetry_space_group_name_H-M 'P -1'
_atom_sites_solution_hydrogens geom
_atom_sites_solution_primary direct
_atom_sites_solution_secondary difmap
_audit_creation_method SHELXL-97
_cell_angle_alpha 87.774(5)
_cell_angle_beta 82.039(6)
_cell_angle_gamma 80.848(5)
_cell_formula_units_Z 2
_cell_length_a 8.781(4)
_cell_length_b 10.430(4)
_cell_length_c 13.144(5)
_cell_measurement_reflns_used 840
_cell_measurement_temperature 293(2)
_cell_measurement_theta_max 26.554
_cell_measurement_theta_min 2.370
_cell_volume 1176.9(8)
_computing_cell_refinement 'Bruker SMART'
_computing_data_collection 'Bruker SMART'
_computing_data_reduction 'Bruker SHELXTL'
_computing_molecular_graphics 'Bruker SHELXTL'
_computing_publication_material 'Bruker SHELXTL'
_computing_structure_refinement 'SHELXL-97 (Sheldrick, 1997)'
_computing_structure_solution 'SHELXS-97 (Sheldrick, 1990)'
_diffrn_ambient_temperature 293(2)
_diffrn_measured_fraction_theta_full 0.975
_diffrn_measured_fraction_theta_max 0.975
_diffrn_measurement_device_type 'CCD area detector'
_diffrn_measurement_method 'phi and omega scans'
_diffrn_radiation_monochromator graphite
_diffrn_radiation_source 'fine-focus sealed tube'
_diffrn_radiation_type MoK\a
_diffrn_radiation_wavelength 0.71073
_diffrn_reflns_av_R_equivalents 0.0565
_diffrn_reflns_av_sigmaI/netI 0.0411
_diffrn_reflns_limit_h_max 7
_diffrn_reflns_limit_h_min -10
_diffrn_reflns_limit_k_max 12
_diffrn_reflns_limit_k_min -11
_diffrn_reflns_limit_l_max 15
_diffrn_reflns_limit_l_min -12
_diffrn_reflns_number 4899
_diffrn_reflns_theta_full 25.01
_diffrn_reflns_theta_max 25.01
_diffrn_reflns_theta_min 1.56
_diffrn_standards_decay_% 5.05
_exptl_absorpt_coefficient_mu 0.303
_exptl_absorpt_correction_T_max 0.9474
_exptl_absorpt_correction_T_min 0.8367
_exptl_absorpt_correction_type multi-scan
_exptl_absorpt_process_details sadabs
_exptl_crystal_colour colorless
_exptl_crystal_density_diffrn 1.392
_exptl_crystal_density_method 'not measured'
_exptl_crystal_description prism
_exptl_crystal_F_000 508
_exptl_crystal_size_max 0.61
_exptl_crystal_size_mid 0.23
_exptl_crystal_size_min 0.18
_refine_diff_density_max 0.288
_refine_diff_density_min -0.410
_refine_diff_density_rms 0.081
_refine_ls_extinction_coef 0.019(5)
_refine_ls_extinction_expression Fc^*^=kFc[1+0.001xFc^2^\l^3^/sin(2\q)]^-1/4^
_refine_ls_extinction_method SHELXL
_refine_ls_goodness_of_fit_ref 1.103
_refine_ls_hydrogen_treatment constr
_refine_ls_matrix_type full
_refine_ls_number_parameters 317
_refine_ls_number_reflns 4061
_refine_ls_number_restraints 0
_refine_ls_restrained_S_all 1.103
_refine_ls_R_factor_all 0.0893
_refine_ls_R_factor_gt 0.0665
_refine_ls_shift/su_max 0.001
_refine_ls_shift/su_mean 0.000
_refine_ls_structure_factor_coef Fsqd
_refine_ls_weighting_details 'calc w=1/[\s^2^(Fo^2^)+(0.1390P)^2^+0.1909P] where P=(Fo^2^+2Fc^2^)/3'
_refine_ls_weighting_scheme calc
_refine_ls_wR_factor_gt 0.2005
_refine_ls_wR_factor_ref 0.2337
_reflns_number_gt 2757
_reflns_number_total 4061
_reflns_threshold_expression >2sigma(I)
_cod_data_source_file c3ra40615f.txt
_cod_data_source_block a20913a
_cod_depositor_comments
;
The following automatic conversions were performed:

data item '_symmetry_cell_setting' value 'Triclinic' was changed to
'triclinic' in accordance with the
/home/saulius/struct/COD-crude-data/automatic-downloads/DataCite-retrospective/RSC/depositions/lib/dictionaries/cif_core.dic
dictionary named 'cif_core.dic' version 2.4.2 last updated on
2011-04-26.

Automatic conversion script
Id: cif_fix_values 6909 2019-04-08 15:41:33Z antanas 
;
_cod_original_cell_volume 1176.8(8)
_cod_original_sg_symbol_H-M P-1
_cod_database_code 7238976

loop_
_symmetry_equiv_pos_as_xyz
'x, y, z'
'-x, -y, -z'

loop_
_atom_site_label
_atom_site_type_symbol
_atom_site_fract_x
_atom_site_fract_y
_atom_site_fract_z
_atom_site_U_iso_or_equiv
_atom_site_adp_type
_atom_site_occupancy
_atom_site_symmetry_multiplicity
_atom_site_calc_flag
_atom_site_refinement_flags
Cl1 Cl 0.5938(2) -0.15184(12) 0.63127(12) 0.1208(6) Uani 1 1 d .
Cl2 Cl 0.06739(14) -0.09887(11) 1.19443(9) 0.0910(4) Uani 1 1 d .
N1 N 0.3336(3) 0.4878(3) 0.73330(18) 0.0530(7) Uani 1 1 d .
N2 N 0.3394(3) 0.3550(3) 0.87933(19) 0.0534(7) Uani 1 1 d .
O1 O 0.2700(3) 0.6761(2) 0.82006(19) 0.0777(8) Uani 1 1 d .
C1 C 0.2616(4) 0.6157(3) 0.7441(2) 0.0533(8) Uani 1 1 d .
C2 C 0.3240(3) 0.4109(3) 0.6498(2) 0.0522(8) Uani 1 1 d .
C3 C 0.2492(4) 0.4637(3) 0.5719(2) 0.0578(8) Uani 1 1 d .
H3 H 0.2465 0.4134 0.5155 0.069 Uiso 1 1 calc R
C4 C 0.1738(4) 0.5956(3) 0.5743(2) 0.0552(8) Uani 1 1 d .
C5 C 0.0891(4) 0.6520(4) 0.4957(3) 0.0683(10) Uani 1 1 d .
H5 H 0.0841 0.6041 0.4384 0.082 Uiso 1 1 calc R
C6 C 0.0140(5) 0.7777(4) 0.5043(3) 0.0806(12) Uani 1 1 d .
H6 H -0.0410 0.8147 0.4521 0.097 Uiso 1 1 calc R
C7 C 0.0189(5) 0.8498(4) 0.5888(3) 0.0782(11) Uani 1 1 d .
H7 H -0.0338 0.9345 0.5939 0.094 Uiso 1 1 calc R
C8 C 0.1011(4) 0.7972(3) 0.6653(3) 0.0643(9) Uani 1 1 d .
H8 H 0.1053 0.8468 0.7219 0.077 Uiso 1 1 calc R
C9 C 0.1781(4) 0.6706(3) 0.6593(2) 0.0522(8) Uani 1 1 d .
C10 C 0.3965(4) 0.2731(3) 0.6506(2) 0.0527(8) Uani 1 1 d .
C11 C 0.3133(5) 0.1799(4) 0.6971(3) 0.0758(11) Uani 1 1 d .
H11 H 0.2151 0.2053 0.7333 0.091 Uiso 1 1 calc R
C12 C 0.3741(5) 0.0490(4) 0.6905(4) 0.0812(12) Uani 1 1 d .
H12 H 0.3173 -0.0132 0.7218 0.097 Uiso 1 1 calc R
C13 C 0.5178(5) 0.0130(4) 0.6376(3) 0.0778(11) Uani 1 1 d .
C14 C 0.6028(5) 0.1019(5) 0.5926(4) 0.0918(14) Uani 1 1 d .
H14 H 0.7019 0.0759 0.5578 0.110 Uiso 1 1 calc R
C15 C 0.5409(5) 0.2313(4) 0.5988(3) 0.0792(11) Uani 1 1 d .
H15 H 0.5989 0.2923 0.5668 0.095 Uiso 1 1 calc R
C16 C 0.4154(4) 0.4299(3) 0.8174(2) 0.0505(7) Uani 1 1 d .
C17 C 0.5672(4) 0.4572(3) 0.8219(2) 0.0520(8) Uani 1 1 d .
C18 C 0.6469(4) 0.5356(4) 0.7528(3) 0.0647(9) Uani 1 1 d .
H18 H 0.6004 0.5741 0.6974 0.078 Uiso 1 1 calc R
C19 C 0.7927(4) 0.5570(4) 0.7653(3) 0.0760(10) Uani 1 1 d .
H19 H 0.8445 0.6106 0.7192 0.091 Uiso 1 1 calc R
C20 C 0.8639(4) 0.4976(4) 0.8483(3) 0.0750(11) Uani 1 1 d .
H20 H 0.9640 0.5107 0.8558 0.090 Uiso 1 1 calc R
C21 C 0.7894(4) 0.4220(4) 0.9171(3) 0.0649(9) Uani 1 1 d .
H21 H 0.8375 0.3860 0.9726 0.078 Uiso 1 1 calc R
C22 C 0.6382(4) 0.3962(3) 0.9064(2) 0.0545(8) Uani 1 1 d .
C23 C 0.5571(4) 0.3150(3) 0.9730(2) 0.0557(8) Uani 1 1 d .
H23 H 0.6020 0.2757 1.0287 0.067 Uiso 1 1 calc R
C24 C 0.4126(4) 0.2922(3) 0.9578(2) 0.0524(8) Uani 1 1 d .
C25 C 0.3254(4) 0.2005(3) 1.0199(2) 0.0560(8) Uani 1 1 d .
C26 C 0.3979(5) 0.1056(4) 1.0830(3) 0.0744(11) Uani 1 1 d .
H26 H 0.5024 0.1038 1.0894 0.089 Uiso 1 1 calc R
C27 C 0.3185(5) 0.0151(4) 1.1355(3) 0.0763(11) Uani 1 1 d .
H27 H 0.3696 -0.0483 1.1759 0.092 Uiso 1 1 calc R
C28 C 0.1651(4) 0.0181(4) 1.1285(3) 0.0669(9) Uani 1 1 d .
C29 C 0.0895(5) 0.1111(4) 1.0685(3) 0.0807(11) Uani 1 1 d .
H29 H -0.0159 0.1139 1.0645 0.097 Uiso 1 1 calc R
C30 C 0.1702(4) 0.1999(4) 1.0143(3) 0.0730(10) Uani 1 1 d .
H30 H 0.1186 0.2614 0.9727 0.088 Uiso 1 1 calc R

loop_
_atom_site_aniso_label
_atom_site_aniso_U_11
_atom_site_aniso_U_22
_atom_site_aniso_U_33
_atom_site_aniso_U_23
_atom_site_aniso_U_13
_atom_site_aniso_U_12
Cl1 0.1490(13) 0.0690(7) 0.1403(12) -0.0090(7) -0.0562(10) 0.0288(7)
Cl2 0.1007(9) 0.0775(7) 0.0906(8) 0.0125(5) 0.0038(6) -0.0183(6)
N1 0.0513(15) 0.0594(16) 0.0469(14) 0.0051(12) -0.0163(11) 0.0025(11)
N2 0.0498(15) 0.0620(17) 0.0475(14) 0.0015(12) -0.0165(12) 0.0023(12)
O1 0.0926(19) 0.0751(17) 0.0633(15) -0.0153(13) -0.0352(14) 0.0183(14)
C1 0.0506(18) 0.0587(19) 0.0510(17) 0.0029(15) -0.0149(14) -0.0033(14)
C2 0.0446(17) 0.064(2) 0.0472(16) 0.0035(14) -0.0094(13) -0.0040(14)
C3 0.063(2) 0.064(2) 0.0490(17) -0.0001(14) -0.0194(15) -0.0068(15)
C4 0.0523(18) 0.065(2) 0.0491(17) 0.0138(15) -0.0133(14) -0.0100(14)
C5 0.075(2) 0.075(2) 0.059(2) 0.0109(17) -0.0313(18) -0.0098(18)
C6 0.086(3) 0.082(3) 0.078(3) 0.028(2) -0.040(2) -0.006(2)
C7 0.081(3) 0.071(2) 0.081(3) 0.015(2) -0.033(2) 0.0057(19)
C8 0.068(2) 0.060(2) 0.065(2) 0.0045(16) -0.0222(17) -0.0021(16)
C9 0.0456(17) 0.0602(19) 0.0509(17) 0.0120(14) -0.0115(13) -0.0073(13)
C10 0.0482(18) 0.063(2) 0.0477(16) 0.0039(14) -0.0151(14) -0.0046(14)
C11 0.059(2) 0.072(3) 0.092(3) 0.000(2) -0.003(2) -0.0041(18)
C12 0.079(3) 0.061(2) 0.110(3) 0.004(2) -0.026(2) -0.0169(19)
C13 0.086(3) 0.068(2) 0.077(2) -0.004(2) -0.033(2) 0.016(2)
C14 0.072(3) 0.087(3) 0.099(3) 0.014(2) 0.007(2) 0.021(2)
C15 0.063(2) 0.079(3) 0.085(3) 0.017(2) 0.004(2) 0.0044(19)
C16 0.0513(17) 0.0549(18) 0.0442(16) 0.0011(14) -0.0166(13) 0.0035(13)
C17 0.0485(18) 0.0560(18) 0.0498(16) -0.0039(14) -0.0121(14) 0.0028(13)
C18 0.059(2) 0.068(2) 0.065(2) 0.0071(17) -0.0152(17) -0.0009(16)
C19 0.062(2) 0.083(3) 0.083(3) 0.006(2) -0.009(2) -0.0107(19)
C20 0.051(2) 0.087(3) 0.087(3) -0.006(2) -0.0173(19) -0.0021(18)
C21 0.0516(19) 0.071(2) 0.073(2) -0.0014(18) -0.0216(17) 0.0017(16)
C22 0.0490(18) 0.0549(18) 0.0570(18) -0.0066(15) -0.0164(14) 0.0093(13)
C23 0.0556(19) 0.0595(19) 0.0504(17) 0.0007(14) -0.0226(15) 0.0096(14)
C24 0.0520(18) 0.0573(18) 0.0449(16) -0.0006(13) -0.0155(14) 0.0080(13)
C25 0.055(2) 0.065(2) 0.0430(16) 0.0031(14) -0.0089(14) 0.0069(15)
C26 0.066(2) 0.092(3) 0.062(2) 0.025(2) -0.0201(18) -0.0010(19)
C27 0.082(3) 0.084(3) 0.058(2) 0.0224(19) -0.0150(19) 0.003(2)
C28 0.070(2) 0.068(2) 0.0565(19) 0.0014(16) -0.0005(17) -0.0020(17)
C29 0.060(2) 0.091(3) 0.085(3) 0.016(2) -0.011(2) 0.003(2)
C30 0.059(2) 0.078(3) 0.076(2) 0.0224(19) -0.0137(18) 0.0041(18)

loop_
_atom_type_symbol
_atom_type_description
_atom_type_scat_dispersion_real
_atom_type_scat_dispersion_imag
_atom_type_scat_source
C C 0.0033 0.0016 'International Tables Vol C Tables 4.2.6.8 and 6.1.1.4'
H H 0.0000 0.0000 'International Tables Vol C Tables 4.2.6.8 and 6.1.1.4'
N N 0.0061 0.0033 'International Tables Vol C Tables 4.2.6.8 and 6.1.1.4'
O O 0.0106 0.0060 'International Tables Vol C Tables 4.2.6.8 and 6.1.1.4'
Cl Cl 0.1484 0.1585 'International Tables Vol C Tables 4.2.6.8 and 6.1.1.4'

loop_
_geom_angle_atom_site_label_1
_geom_angle_atom_site_label_2
_geom_angle_atom_site_label_3
_geom_angle
C1 N1 C2 123.6(2)
C1 N1 C16 117.0(2)
C2 N1 C16 119.3(3)
C16 N2 C24 117.9(3)
O1 C1 N1 120.6(3)
O1 C1 C9 123.7(3)
N1 C1 C9 115.7(3)
C3 C2 N1 119.6(3)
C3 C2 C10 121.9(3)
N1 C2 C10 118.5(3)
C2 C3 C4 121.3(3)
C2 C3 H3 119.4
C4 C3 H3 119.4
C9 C4 C5 118.4(3)
C9 C4 C3 119.1(3)
C5 C4 C3 122.5(3)
C6 C5 C4 119.8(3)
C6 C5 H5 120.1
C4 C5 H5 120.1
C5 C6 C7 121.0(3)
C5 C6 H6 119.5
C7 C6 H6 119.5
C8 C7 C6 120.1(4)
C8 C7 H7 120.0
C6 C7 H7 120.0
C7 C8 C9 120.5(4)
C7 C8 H8 119.8
C9 C8 H8 119.8
C8 C9 C4 120.3(3)
C8 C9 C1 119.1(3)
C4 C9 C1 120.6(3)
C15 C10 C11 117.5(3)
C15 C10 C2 122.1(3)
C11 C10 C2 120.2(3)
C10 C11 C12 121.0(4)
C10 C11 H11 119.5
C12 C11 H11 119.5
C13 C12 C11 119.0(4)
C13 C12 H12 120.5
C11 C12 H12 120.5
C14 C13 C12 121.4(4)
C14 C13 Cl1 120.1(4)
C12 C13 Cl1 118.6(4)
C13 C14 C15 119.1(4)
C13 C14 H14 120.4
C15 C14 H14 120.4
C10 C15 C14 122.0(4)
C10 C15 H15 119.0
C14 C15 H15 119.0
N2 C16 C17 127.0(3)
N2 C16 N1 114.7(3)
C17 C16 N1 118.2(3)
C18 C17 C16 125.6(3)
C18 C17 C22 120.1(3)
C16 C17 C22 114.3(3)
C19 C18 C17 120.8(3)
C19 C18 H18 119.6
C17 C18 H18 119.6
C18 C19 C20 119.6(4)
C18 C19 H19 120.2
C20 C19 H19 120.2
C21 C20 C19 121.0(4)
C21 C20 H20 119.5
C19 C20 H20 119.5
C20 C21 C22 121.1(3)
C20 C21 H21 119.5
C22 C21 H21 119.5
C23 C22 C21 123.8(3)
C23 C22 C17 118.9(3)
C21 C22 C17 117.3(3)
C24 C23 C22 121.2(3)
C24 C23 H23 119.4
C22 C23 H23 119.4
C23 C24 N2 120.6(3)
C23 C24 C25 124.2(3)
N2 C24 C25 115.1(3)
C30 C25 C26 116.8(3)
C30 C25 C24 121.4(3)
C26 C25 C24 121.7(3)
C27 C26 C25 121.5(4)
C27 C26 H26 119.3
C25 C26 H26 119.3
C28 C27 C26 119.9(3)
C28 C27 H27 120.0
C26 C27 H27 120.0
C27 C28 C29 120.2(4)
C27 C28 Cl2 119.1(3)
C29 C28 Cl2 120.7(3)
C28 C29 C30 119.7(4)
C28 C29 H29 120.2
C30 C29 H29 120.2
C29 C30 C25 121.9(3)
C29 C30 H30 119.1
C25 C30 H30 119.1

loop_
_geom_bond_atom_site_label_1
_geom_bond_atom_site_label_2
_geom_bond_distance
Cl1 C13 1.743(4)
Cl2 C28 1.738(4)
N1 C1 1.386(4)
N1 C2 1.404(4)
N1 C16 1.460(4)
N2 C16 1.298(4)
N2 C24 1.379(4)
O1 C1 1.217(4)
C1 C9 1.467(4)
C2 C3 1.345(4)
C2 C10 1.477(5)
C3 C4 1.428(5)
C3 H3 0.9300
C4 C9 1.397(5)
C4 C5 1.412(4)
C5 C6 1.372(6)
C5 H5 0.9300
C6 C7 1.375(6)
C6 H6 0.9300
C7 C8 1.366(5)
C7 H7 0.9300
C8 C9 1.384(5)
C8 H8 0.9300
C10 C15 1.367(5)
C10 C11 1.382(5)
C11 C12 1.385(5)
C11 H11 0.9300
C12 C13 1.357(6)
C12 H12 0.9300
C13 C14 1.350(6)
C14 C15 1.373(6)
C14 H14 0.9300
C15 H15 0.9300
C16 C17 1.416(4)
C17 C18 1.390(5)
C17 C22 1.427(4)
C18 C19 1.366(5)
C18 H18 0.9300
C19 C20 1.407(6)
C19 H19 0.9300
C20 C21 1.346(5)
C20 H20 0.9300
C21 C22 1.422(5)
C21 H21 0.9300
C22 C23 1.398(5)
C23 C24 1.370(5)
C23 H23 0.9300
C24 C25 1.472(5)
C25 C30 1.376(5)
C25 C26 1.398(5)
C26 C27 1.371(6)
C26 H26 0.9300
C27 C28 1.358(6)
C27 H27 0.9300
C28 C29 1.373(5)
C29 C30 1.373(6)
C29 H29 0.9300
C30 H30 0.9300

loop_
_geom_torsion_atom_site_label_1
_geom_torsion_atom_site_label_2
_geom_torsion_atom_site_label_3
_geom_torsion_atom_site_label_4
_geom_torsion
C2 N1 C1 O1 177.5(3)
C16 N1 C1 O1 1.3(5)
C2 N1 C1 C9 -2.7(4)
C16 N1 C1 C9 -179.0(3)
C1 N1 C2 C3 4.0(5)
C16 N1 C2 C3 -179.8(3)
C1 N1 C2 C10 -175.7(3)
C16 N1 C2 C10 0.4(4)
N1 C2 C3 C4 -2.5(5)
C10 C2 C3 C4 177.3(3)
C2 C3 C4 C9 -0.1(5)
C2 C3 C4 C5 -177.3(3)
C9 C4 C5 C6 0.2(5)
C3 C4 C5 C6 177.4(3)
C4 C5 C6 C7 -0.5(6)
C5 C6 C7 C8 0.9(7)
C6 C7 C8 C9 -0.9(6)
C7 C8 C9 C4 0.6(5)
C7 C8 C9 C1 -178.3(3)
C5 C4 C9 C8 -0.2(5)
C3 C4 C9 C8 -177.6(3)
C5 C4 C9 C1 178.7(3)
C3 C4 C9 C1 1.3(5)
O1 C1 C9 C8 -1.3(5)
N1 C1 C9 C8 179.0(3)
O1 C1 C9 C4 179.8(3)
N1 C1 C9 C4 0.1(4)
C3 C2 C10 C15 82.1(4)
N1 C2 C10 C15 -98.2(4)
C3 C2 C10 C11 -92.1(4)
N1 C2 C10 C11 87.6(4)
C15 C10 C11 C12 -0.5(6)
C2 C10 C11 C12 174.0(3)
C10 C11 C12 C13 0.2(6)
C11 C12 C13 C14 0.8(7)
C11 C12 C13 Cl1 179.2(3)
C12 C13 C14 C15 -1.4(7)
Cl1 C13 C14 C15 -179.8(3)
C11 C10 C15 C14 -0.2(6)
C2 C10 C15 C14 -174.5(4)
C13 C14 C15 C10 1.1(7)
C24 N2 C16 C17 -1.1(5)
C24 N2 C16 N1 177.1(3)
C1 N1 C16 N2 100.8(3)
C2 N1 C16 N2 -75.6(4)
C1 N1 C16 C17 -80.8(4)
C2 N1 C16 C17 102.8(3)
N2 C16 C17 C18 178.4(3)
N1 C16 C17 C18 0.3(5)
N2 C16 C17 C22 -1.7(5)
N1 C16 C17 C22 -179.8(3)
C16 C17 C18 C19 179.0(3)
C22 C17 C18 C19 -0.9(5)
C17 C18 C19 C20 0.8(6)
C18 C19 C20 C21 -1.4(6)
C19 C20 C21 C22 2.1(6)
C20 C21 C22 C23 177.7(3)
C20 C21 C22 C17 -2.1(5)
C18 C17 C22 C23 -178.3(3)
C16 C17 C22 C23 1.8(4)
C18 C17 C22 C21 1.5(5)
C16 C17 C22 C21 -178.4(3)
C21 C22 C23 C24 -179.0(3)
C17 C22 C23 C24 0.8(5)
C22 C23 C24 N2 -3.7(5)
C22 C23 C24 C25 175.2(3)
C16 N2 C24 C23 3.9(4)
C16 N2 C24 C25 -175.2(3)
C23 C24 C25 C30 167.3(3)
N2 C24 C25 C30 -13.7(5)
C23 C24 C25 C26 -16.3(5)
N2 C24 C25 C26 162.7(3)
C30 C25 C26 C27 0.9(6)
C24 C25 C26 C27 -175.7(3)
C25 C26 C27 C28 -1.3(6)
C26 C27 C28 C29 0.3(6)
C26 C27 C28 Cl2 179.2(3)
C27 C28 C29 C30 1.0(6)
Cl2 C28 C29 C30 -177.8(3)
C28 C29 C30 C25 -1.4(7)
C26 C25 C30 C29 0.5(6)
C24 C25 C30 C29 177.1(4)
